data_1537473
loop_
_publ_author_name
'Jumas, J.C.'
'Olivier-Fourcade, J.'
'Ribes, M.'
'Vermot-Gaud-Daniel, F.'
'Philippot, E.'
'Maurin, M.'

_publ_section_title
;
 Etude structurale de thiocomposes a groupements anioniques de type
 -pyro-, Na6 X2 S7 (X= Ge, Sn) et Ba3 Sn2 S7
;
_journal_name_full 'Revue de Chimie Minerale'
_journal_page_first 13
_journal_page_last 26
_journal_volume 11
_journal_year 1974
_chemical_formula_sum 'Ba3 S7 Sn2'
_chemical_name_systematic 'Ba3 (Sn2 S7)'
_space_group_IT_number 14
_symmetry_space_group_name_Hall '-P 2ybc'
_symmetry_space_group_name_H-M 'P 1 21/c 1'
_cell_angle_alpha 90
_cell_angle_beta 100.77
_cell_angle_gamma 90
_cell_formula_units_Z 4
_cell_length_a 11.073
_cell_length_b 6.771
_cell_length_c 18.703
_cell_volume 1377.562
_citation_journal_id_ASTM RVCMA8
_cod_data_source_file Jumas_RVCMA8_1974_731.cif
_cod_data_source_block Ba3S7Sn2
_cod_database_code 1537473

loop_
_symmetry_equiv_pos_as_xyz
x,y,z
-x,y+1/2,-z+1/2
-x,-y,-z
x,-y-1/2,z-1/2

loop_
_atom_site_label
_atom_site_type_symbol
_atom_site_fract_x
_atom_site_fract_y
_atom_site_fract_z
_atom_site_occupancy
_atom_site_U_iso_or_equiv
S3 S-2 0.7519 0.5451 0.1936 1 0.0
S5 S-2 0.6832 0.6028 -0.0104 1 0.0
S2 S-2 0.9048 0.0278 0.2461 1 0.0
S6 S-2 0.9979 0.276 0.0606 1 0.0
S4 S-2 0.674 0.08 0.0672 1 0.0
S1 S-2 0.547 0.0608 0.2305 1 0.0
Ba1 Ba+2 0.0584 0.2683 0.3892 1 0.0
S7 S-2 0.7662 0.1826 -0.1173 1 0.0
Ba3 Ba+2 0.2569 0.2242 0.6645 1 0.0
Ba2 Ba+2 0.488 0.2191 0.3924 1 0.0
Sn1 Sn+4 0.793 0.2971 0.0037 1 0.0
Sn2 Sn+4 0.7244 0.2004 0.1953 1 0.0
